data_4030925
loop_
_publ_author_name
'N\"ather, C.'
'R\"ohnert, D.'
'Bensch, W.'

_publ_section_title
;
 Synthesis, crystal structure and low-temperature X-ray investigations of
 K~3~Cu~8~Se~6~
;
_journal_coden_ASTM EJSCE5
_journal_issue 8-9
_journal_name_full
;
 European Journal of Solid State and Inorganic Chemistry
;
_journal_page_first 565
_journal_page_last 577
_journal_paper_doi 10.1016/S0992-4361(99)80019-8
_journal_volume 35
_journal_year 1998
_chemical_formula_sum 'Cu8 K3 Se6'
_chemical_formula_weight 1099.46
_space_group_IT_number 12
_symmetry_cell_setting monoclinic
_symmetry_Int_Tables_number 12
_symmetry_space_group_name_Hall '-C 2y'
_symmetry_space_group_name_H-M 'C 1 2/m 1'
_cell_angle_alpha 90
_cell_angle_beta 103.43(1)
_cell_angle_gamma 90
_cell_formula_units_Z 2
_cell_length_a 17.982(2)
_cell_length_b 3.9788(4)
_cell_length_c 10.064(2)
_cell_volume 700.36(18)
_diffrn_ambient_temperature 293
_diffrn_radiation_probe x-ray
_diffrn_radiation_type MoK\a
_diffrn_radiation_wavelength 0.71073
_exptl_absorpt_coefficient_mu 28.343
_exptl_crystal_density_diffrn 5.213
_exptl_crystal_F_000 986
_refine_ls_goodness_of_fit_ref 1.0
_refine_ls_number_parameters 54
_refine_ls_number_reflns 911
_refine_ls_R_factor_gt 0.0283
_refine_ls_wR_factor_gt 0.0742
_cod_data_source_file EJSSIC-1998-35-565-577-1.cif
_cod_data_source_block K3Cu8Se6-RT
_cod_original_sg_symbol_H-M 'C 2/m'
_cod_database_code 4030925

loop_
_symmetry_equiv_pos_site_id
_symmetry_equiv_pos_as_xyz
1 x,y,z
2 -x,y,-z
3 -x,-y,-z
4 x,-y,z
5 1/2+x,1/2+y,z
6 1/2-x,1/2+y,-z
7 1/2-x,1/2-y,-z
8 1/2+x,1/2-y,z

loop_
_atom_site_label
_atom_site_type_symbol
_atom_site_thermal_displace_type
_atom_site_fract_x
_atom_site_fract_y
_atom_site_fract_z
_atom_site_occupancy
_atom_site_U_iso_or_equiv
_atom_site_calc_flag
_atom_site_refinement_flags
_atom_site_disorder_assembly
_atom_site_disorder_group
Se1 Se Uiso 0.34450(10) 0.50000 -0.02330(10) 1.000 0.0160(10) . . . .
Se2 Se Uiso 0.53480(10) 0.50000 0.28940(10) 1.000 0.0160(10) . . . .
Se3 Se Uiso 0.34030(10) 0.00000 0.35740(10) 1.000 0.0160(10) . . . .
Cu1 Cu Uiso 0.29680(10) 0.00000 0.07450(10) 1.000 0.0370(10) . . . .
Cu2 Cu Uiso 0.38640(10) 0.50000 0.21670(10) 1.000 0.0370(10) . . . .
Cu3 Cu Uiso 0.47730(10) 0.00000 0.35350(10) 1.000 0.0260(10) . . . .
Cu4 Cu Uiso 0.41690(10) 0.50000 0.47170(10) 1.000 0.0270(10) . . . .
K1 K Uiso 0.50000 0.00000 0.00000 1.000 0.0220(10) . . . .
K2 K Uiso 0.18700(10) 0.50000 0.3032(2) 1.000 0.0240(10) . . . .

loop_
_atom_type_symbol
_atom_type_description
_atom_type_scat_dispersion_real
_atom_type_scat_dispersion_imag
_atom_type_scat_source
Cu Cu 0.3201 1.2651 ' International Tables Vol C Tables 4.2.6.8 and 6.1.1.4'
K K 0.2009 0.2494 ' International Tables Vol C Tables 4.2.6.8 and 6.1.1.4'
Se Se -0.0929 2.2259 ' International Tables Vol C Tables 4.2.6.8 and 6.1.1.4'

loop_
_geom_angle_atom_site_label_1
_geom_angle_atom_site_label_2
_geom_angle_atom_site_label_3
_geom_angle
_geom_angle_site_symmetry_1
_geom_angle_site_symmetry_2
_geom_angle_site_symmetry_3
_geom_angle_publ_flag
Cu1 Se1 Cu2 69.41(4) . . . yes
Cu1 Se1 Cu1 107.90(7) . . 1_565 yes
Cu1 Se1 Cu1 69.30(6) . . 6_555 yes
Cu1 Se1 Cu2 69.41(4) 1_565 . . yes
Cu1 Se1 Cu2 106.38(8) 6_555 . . yes
Cu1 Se1 Cu1 69.30(6) 1_565 . 6_555 yes
Cu2 Se2 Cu3 66.23(6) . . . yes
Cu2 Se2 Cu4 50.92(5) . . . yes
Cu2 Se2 Cu3 66.23(6) . . 1_565 yes
Cu2 Se2 Cu4 113.45(8) . . 2_656 yes
Cu3 Se2 Cu4 56.34(5) . . . yes
Cu3 Se2 Cu3 112.08(8) . . 1_565 yes
Cu3 Se2 Cu4 78.79(4) . . 2_656 yes
Cu3 Se2 Cu4 56.34(5) 1_565 . . yes
Cu4 Se2 Cu4 62.53(6) . . 2_656 yes
Cu3 Se2 Cu4 78.79(4) 1_565 . 2_656 yes
Cu1 Se3 Cu2 60.39(4) . . . yes
Cu1 Se3 Cu3 91.62(6) . . . yes
Cu1 Se3 Cu4 117.35(4) . . . yes
Cu1 Se3 Cu2 60.39(4) . . 1_545 yes
Cu1 Se3 Cu4 117.35(4) . . 1_545 yes
Cu2 Se3 Cu3 63.93(5) . . . yes
Cu2 Se3 Cu4 57.06(4) . . . yes
Cu2 Se3 Cu2 95.75(5) . . 1_545 yes
Cu2 Se3 Cu4 128.23(9) . . 1_545 yes
Cu3 Se3 Cu4 64.50(5) . . . yes
Cu2 Se3 Cu3 63.93(5) 1_545 . . yes
Cu3 Se3 Cu4 64.50(5) . . 1_545 yes
Cu2 Se3 Cu4 128.23(9) 1_545 . . yes
Cu4 Se3 Cu4 103.22(6) . . 1_545 yes
Cu2 Se3 Cu4 57.06(4) 1_545 . 1_545 yes
Se1 Cu1 Se3 111.68(5) . . . yes
Se1 Cu1 Se1 107.90(7) . . 1_545 yes
Se1 Cu1 Se1 110.70(6) . . 6_545 yes
Se1 Cu1 Se3 111.68(5) 1_545 . . yes
Se1 Cu1 Se3 104.20(7) 6_545 . . yes
Se1 Cu1 Se1 110.70(6) 1_545 . 6_545 yes
Se1 Cu2 Se2 110.58(8) . . . yes
Se1 Cu2 Se3 118.46(5) . . . yes
Se1 Cu2 Se3 118.46(5) . . 1_565 yes
Se2 Cu2 Se3 105.93(5) . . . yes
Se2 Cu2 Se3 105.93(5) . . 1_565 yes
Se3 Cu2 Se3 95.75(5) . . 1_565 yes
Se2 Cu3 Se3 119.84(6) . . . yes
Se2 Cu3 Se2 112.08(8) . . 1_545 yes
Se2 Cu3 Se3 119.84(6) 1_545 . . yes
Se2 Cu4 Se3 96.04(5) . . . yes
Se2 Cu4 Se3 96.04(5) . . 1_565 yes
Se2 Cu4 Se2 117.47(8) . . 2_656 yes
Se3 Cu4 Se3 103.22(6) . . 1_565 yes
Se2 Cu4 Se3 119.64(4) 2_656 . . yes
Se2 Cu4 Se3 119.64(4) 2_656 . 1_565 yes

loop_
_geom_bond_atom_site_label_1
_geom_bond_atom_site_label_2
_geom_bond_distance
_geom_bond_site_symmetry_1
_geom_bond_site_symmetry_2
_geom_bond_publ_flag
Se1 Cu1 2.4606(13) . . yes
Se1 Cu2 2.3572(15) . . yes
Se1 Cu1 2.4606(13) . 1_565 yes
Se1 Cu1 2.473(3) . 6_555 yes
Se2 Cu2 2.598(3) . . yes
Se2 Cu3 2.3985(14) . . yes
Se2 Cu4 3.109(2) . . yes
Se2 Cu3 2.3985(14) . 1_565 yes
Se2 Cu4 2.3590(15) . 2_656 yes
Se3 Cu1 2.7719(15) . . yes
Se3 Cu2 2.6824(14) . . yes
Se3 Cu3 2.473(3) . . yes
Se3 Cu4 2.5382(14) . . yes
Se3 Cu2 2.6824(14) . 1_545 yes
Se3 Cu4 2.5382(14) . 1_545 yes

loop_
_geom_torsion_atom_site_label_1
_geom_torsion_atom_site_label_2
_geom_torsion_atom_site_label_3
_geom_torsion_atom_site_label_4
_geom_torsion
_geom_torsion_site_symmetry_1
_geom_torsion_site_symmetry_2
_geom_torsion_site_symmetry_3
_geom_torsion_site_symmetry_4
_geom_torsion_publ_flag
Cu2 Se1 Cu1 Se3 2.03(8) . . . . no
Cu1 Se1 Cu2 Se2 120.27(5) . . . . no
Cu1 Se1 Cu2 Se3 -2.22(8) . . . . no
Cu3 Se2 Cu2 Se1 -115.00(3) . . . . no
Cu2 Se2 Cu3 Se3 -17.56(5) . . . . no
Cu4 Se2 Cu3 Se3 40.15(5) . . . . no
Cu4 Se2 Cu2 Se3 -50.47(3) . . . . no
Cu4 Se2 Cu2 Se1 180.00(1) . . . . no
Cu3 Se2 Cu2 Se3 14.53(4) . . . . no
Cu3 Se2 Cu4 Se3 -33.23(5) . . . . no
Cu2 Se2 Cu4 Se3 52.02(4) . . . . no
Cu1 Se3 Cu2 Se1 2.12(8) . . . . no
Cu4 Se3 Cu1 Se1 1.48(11) . . . . no
Cu1 Se3 Cu2 Se2 -122.67(6) . . . . no
Cu3 Se3 Cu2 Se1 110.43(8) . . . . no
Cu4 Se3 Cu2 Se1 -174.29(10) . . . . no
Cu2 Se3 Cu1 Se1 -1.92(7) . . . . no
Cu3 Se3 Cu1 Se1 -60.47(7) . . . . no
Cu1 Se3 Cu3 Se2 72.98(5) . . . . no
Cu2 Se3 Cu3 Se2 17.32(5) . . . . no
Cu4 Se3 Cu3 Se2 -46.75(5) . . . . no
Cu3 Se3 Cu2 Se2 -14.36(4) . . . . no
Cu4 Se3 Cu2 Se2 60.92(6) . . . . no
Cu1 Se3 Cu4 Se2 -48.44(8) . . . . no
Cu2 Se3 Cu4 Se2 -44.92(5) . . . . no
Cu3 Se3 Cu4 Se2 29.35(4) . . . . no
